data_2015650
loop_
_publ_author_name
'\,Sahin, Onur'
'B\"uy\"ukg\"ung\"or, Orhan'
'\,Sa\,smaz, Selami'
'G\"umr\"uk\,c\"uo\<glu, Nurhan'
'Kantar, Cihan'

_publ_section_title
;
 N---H&#x00B7;&#x00B7;&#x00B7;N and C---H&#x00B7;&#x00B7;&#x00B7;\p
 interactions in
 4-amino-3-methyl-5-(<i>p</i>-tolyl)-4<i>H</i>-1,2,4-triazole and
 4-amino-3-methyl-5-phenyl-4<i>H</i>-1,2,4-triazole
;
_journal_coeditor_code MY3010
_journal_issue 11
_journal_name_full 'Acta Crystallographica Section C'
_journal_page_first o643
_journal_page_last o646
_journal_paper_doi 10.1107/S0108270106037668
_journal_volume 62
_journal_year 2006
_chemical_formula_iupac 'C10 H12 N4'
_chemical_formula_moiety 'C10 H12 N4'
_chemical_formula_sum 'C10 H12 N4'
_chemical_formula_weight 188.24
_chemical_melting_point 488.5(5)
_chemical_name_systematic
;
4-amino-3-methyl-5-(p-tolyl)-4H-1,2,4-triazole
;
_space_group_IT_number 88
_symmetry_cell_setting tetragonal
_symmetry_space_group_name_Hall '-I 4ad'
_symmetry_space_group_name_H-M 'I 41/a :2'
_atom_sites_solution_hydrogens geom
_atom_sites_solution_primary direct
_atom_sites_solution_secondary difmap
_cell_angle_alpha 90.00
_cell_angle_beta 90.00
_cell_angle_gamma 90.00
_cell_formula_units_Z 16
_cell_length_a 16.4033(11)
_cell_length_b 16.4033(11)
_cell_length_c 15.7192(12)
_cell_measurement_reflns_used 7427
_cell_measurement_temperature 296
_cell_measurement_theta_max 27.88
_cell_measurement_theta_min 1.76
_cell_volume 4229.5(5)
_computing_cell_refinement X-AREA
_computing_data_collection 'X-AREA (Stoe & Cie, 2002)'
_computing_data_reduction 'X-RED (Stoe & Cie, 2002)'
_computing_molecular_graphics
;ORTEP-3 for Windows (Farrugia, 1997)
and Mercury (Macrae <i>et al.</i>,  2006)
;
_computing_publication_material 'WinGX (Farrugia, 1999)'
_computing_structure_refinement 'SHELXL97 (Sheldrick, 1997)'
_computing_structure_solution 'SHELXS97 (Sheldrick, 1997)'
_diffrn_ambient_temperature 296
_diffrn_detector_area_resol_mean 6.67
_diffrn_measured_fraction_theta_full 0.997
_diffrn_measured_fraction_theta_max 0.997
_diffrn_measurement_device_type 'STOE IPDS-II'
_diffrn_measurement_method '\w scan'
_diffrn_radiation_monochromator graphite
_diffrn_radiation_source 'fine-focus sealed tube'
_diffrn_radiation_type MoK\a
_diffrn_radiation_wavelength 0.71073
_diffrn_reflns_av_R_equivalents 0.0610
_diffrn_reflns_av_sigmaI/netI 0.0428
_diffrn_reflns_limit_h_max 9
_diffrn_reflns_limit_h_min -19
_diffrn_reflns_limit_k_max 19
_diffrn_reflns_limit_k_min -20
_diffrn_reflns_limit_l_max 19
_diffrn_reflns_limit_l_min -18
_diffrn_reflns_number 7427
_diffrn_reflns_theta_full 26.00
_diffrn_reflns_theta_max 26.00
_diffrn_reflns_theta_min 1.79
_diffrn_standards_decay_% <2
_diffrn_standards_number 0
_exptl_absorpt_coefficient_mu 0.076
_exptl_absorpt_correction_type none
_exptl_crystal_colour colorless
_exptl_crystal_density_diffrn 1.182
_exptl_crystal_density_method 'not measured'
_exptl_crystal_description 'square prism'
_exptl_crystal_F_000 1600
_exptl_crystal_size_max 0.66
_exptl_crystal_size_mid 0.57
_exptl_crystal_size_min 0.51
_refine_diff_density_max 0.11
_refine_diff_density_min -0.11
_refine_ls_extinction_coef 0.0019(6)
_refine_ls_extinction_expression Fc^*^=kFc[1+0.001xFc^2^\l^3^/sin(2\q)]^-1/4^
_refine_ls_extinction_method SHELXL97
_refine_ls_goodness_of_fit_ref 1.012
_refine_ls_hydrogen_treatment mixed
_refine_ls_matrix_type full
_refine_ls_number_parameters 138
_refine_ls_number_reflns 2082
_refine_ls_number_restraints 0
_refine_ls_restrained_S_all 1.012
_refine_ls_R_factor_all 0.0608
_refine_ls_R_factor_gt 0.0407
_refine_ls_shift/su_max 0.001
_refine_ls_shift/su_mean 0.000
_refine_ls_structure_factor_coef Fsqd
_refine_ls_weighting_details 'calc w=1/[\s^2^(Fo^2^)+(0.0594P)^2^+0.2861P] where P=(Fo^2^+2Fc^2^)/3'
_refine_ls_weighting_scheme calc
_refine_ls_wR_factor_gt 0.1056
_refine_ls_wR_factor_ref 0.1149
_reflns_number_gt 1511
_reflns_number_total 2082
_reflns_threshold_expression I>2\s(I)
_cod_data_source_file my3010.cif
_cod_data_source_block I
_cod_depositor_comments
;
The following automatic conversions were performed:

'_chemical_melting_point' value '488-489' was changed to '488.5(5)' -
the average value was taken and precision was estimated.

Automatic conversion script
Id: cif_fix_values 1646 2011-03-28 12:23:43Z adriana 

The following automatic conversions were performed:

'_chemical_melting_point' value '488-489' was changed to '488.5(5)' -
the average value was taken and precision was estimated.

Automatic conversion script
Id: cif_fix_values 1715 2011-07-08 13:25:40Z adriana 
;
_cod_original_sg_symbol_Hall -I4ad
_cod_original_sg_symbol_H-M 'I 41/a'
_cod_database_code 2015650
_cod_database_fobs_code 2015650

loop_
_symmetry_equiv_pos_as_xyz
'x, y, z'
'-x+1/2, -y, z+1/2'
'-y+3/4, x+1/4, z+1/4'
'y+3/4, -x+3/4, z+3/4'
'x+1/2, y+1/2, z+1/2'
'-x+1, -y+1/2, z+1'
'-y+5/4, x+3/4, z+3/4'
'y+5/4, -x+5/4, z+5/4'
'-x, -y, -z'
'x-1/2, y, -z-1/2'
'y-3/4, -x-1/4, -z-1/4'
'-y-3/4, x-3/4, -z-3/4'
'-x+1/2, -y+1/2, -z+1/2'
'x, y+1/2, -z'
'y-1/4, -x+1/4, -z+1/4'
'-y-1/4, x-1/4, -z-1/4'

loop_
_atom_site_type_symbol
_atom_site_label
_atom_site_fract_x
_atom_site_fract_y
_atom_site_fract_z
_atom_site_U_iso_or_equiv
_atom_site_adp_type
_atom_site_calc_flag
_atom_site_refinement_flags
_atom_site_occupancy
N N1 0.33618(10) 1.10610(9) 0.74921(8) 0.0808(5) Uani d . 1
N N2 0.33372(10) 1.14100(9) 0.82946(9) 0.0837(5) Uani d . 1
C C3 0.38287(10) 1.09962(9) 0.87798(9) 0.0627(4) Uani d . 1
C C3M 0.39951(12) 1.11687(11) 0.96885(10) 0.0795(5) Uani d . 1
H H3MA 0.3733 1.1669 0.9848 0.119 Uiso calc R 1
H H3MB 0.4572 1.1218 0.9774 0.119 Uiso calc R 1
H H3MC 0.3787 1.0731 1.0031 0.119 Uiso calc R 1
N N4 0.41736(7) 1.03854(7) 0.83185(6) 0.0503(3) Uani d . 1
N N4A 0.46926(8) 0.97643(8) 0.86186(7) 0.0571(3) Uani d . 1
H H4AB 0.4381(11) 0.9481(11) 0.9056(11) 0.077(5) Uiso d . 1
H H4AA 0.5115(12) 1.0046(11) 0.8885(11) 0.080(5) Uiso d . 1
C C5 0.38650(9) 1.04420(8) 0.75176(8) 0.0552(4) Uani d . 1
C C1P 0.40449(9) 0.99300(8) 0.67790(8) 0.0551(4) Uani d . 1
C C2P 0.34685(11) 0.98820(10) 0.61326(9) 0.0681(4) Uani d . 1
H H2P 0.2966 1.0138 0.6199 0.082 Uiso calc R 1
C C3P 0.36338(12) 0.94590(11) 0.53944(10) 0.0745(5) Uani d . 1
H H3P 0.3241 0.9438 0.4968 0.089 Uiso calc R 1
C C4P 0.43693(12) 0.90659(10) 0.52731(10) 0.0693(5) Uani d . 1
C C5P 0.49363(11) 0.91111(10) 0.59214(10) 0.0712(5) Uani d . 1
H H5P 0.5437 0.8853 0.5855 0.085 Uiso calc R 1
C C6P 0.47794(9) 0.95301(10) 0.66656(9) 0.0640(4) Uani d . 1
H H6P 0.5170 0.9543 0.7094 0.077 Uiso calc R 1
C C4M 0.45477(15) 0.86136(13) 0.44633(11) 0.0972(7) Uani d . 1
H H4MA 0.5124 0.8519 0.4419 0.146 Uiso calc R 1
H H4MB 0.4368 0.8932 0.3986 0.146 Uiso calc R 1
H H4MC 0.4266 0.8101 0.4467 0.146 Uiso calc R 1

loop_
_atom_site_aniso_label
_atom_site_aniso_U_11
_atom_site_aniso_U_22
_atom_site_aniso_U_33
_atom_site_aniso_U_12
_atom_site_aniso_U_13
_atom_site_aniso_U_23
N1 0.1050(11) 0.0752(9) 0.0623(8) 0.0333(8) -0.0179(7) -0.0036(7)
N2 0.1115(12) 0.0745(9) 0.0649(8) 0.0339(8) -0.0160(8) -0.0096(7)
C3 0.0725(10) 0.0586(9) 0.0570(8) 0.0062(8) -0.0034(7) -0.0017(7)
C3M 0.0995(13) 0.0794(12) 0.0598(9) 0.0104(10) -0.0058(9) -0.0101(8)
N4 0.0522(6) 0.0504(6) 0.0484(6) 0.0004(5) -0.0040(5) 0.0047(5)
N4A 0.0558(7) 0.0609(7) 0.0546(7) 0.0057(6) -0.0065(6) 0.0103(6)
C5 0.0605(8) 0.0540(8) 0.0512(8) 0.0049(7) -0.0065(6) 0.0049(6)
C1P 0.0627(9) 0.0538(8) 0.0487(7) -0.0003(7) -0.0051(6) 0.0073(6)
C2P 0.0757(10) 0.0665(9) 0.0620(9) 0.0094(8) -0.0152(8) 0.0014(7)
C3P 0.0935(13) 0.0721(11) 0.0580(9) -0.0021(9) -0.0206(8) -0.0006(7)
C4P 0.0949(13) 0.0576(9) 0.0555(8) -0.0059(9) 0.0048(8) 0.0013(7)
C5P 0.0750(11) 0.0721(10) 0.0664(9) 0.0078(8) 0.0074(8) -0.0013(8)
C6P 0.0630(9) 0.0695(9) 0.0595(8) 0.0038(7) -0.0053(7) 0.0005(7)
C4M 0.1394(19) 0.0825(13) 0.0697(11) -0.0080(12) 0.0113(11) -0.0126(9)

loop_
_atom_type_symbol
_atom_type_description
_atom_type_scat_dispersion_real
_atom_type_scat_dispersion_imag
_atom_type_scat_source
C C 0.0033 0.0016 'International Tables Vol C Tables 4.2.6.8 and 6.1.1.4'
H H 0.0000 0.0000 'International Tables Vol C Tables 4.2.6.8 and 6.1.1.4'
N N 0.0061 0.0033 'International Tables Vol C Tables 4.2.6.8 and 6.1.1.4'

loop_
_geom_angle_atom_site_label_1
_geom_angle_atom_site_label_2
_geom_angle_atom_site_label_3
_geom_angle
_geom_angle_publ_flag
C3 N4 C5 106.76(11) ?
C3 N4 N4A 127.27(11) ?
C5 N4 N4A 125.74(11) y
C3 N2 N1 107.45(13) ?
C5 N1 N2 108.12(12) y
N4 N4A H4AB 105.3(10) ?
N4 N4A H4AA 104.0(11) ?
H4AB N4A H4AA 108.1(14) ?
C6P C1P C2P 118.11(14) ?
C6P C1P C5 123.38(13) ?
C2P C1P C5 118.39(14) ?
C3P C2P C1P 120.66(16) ?
C3P C2P H2P 119.7 ?
C1P C2P H2P 119.7 ?
C2P C3P C4P 121.52(15) ?
C2P C3P H3P 119.2 ?
C4P C3P H3P 119.2 ?
C3P C4P C5P 117.46(14) ?
C3P C4P C4M 121.18(17) ?
C5P C4P C4M 121.36(18) ?
C6P C5P C4P 121.74(16) ?
C6P C5P H5P 119.1 ?
C4P C5P H5P 119.1 ?
C5P C6P C1P 120.50(14) ?
C5P C6P H6P 119.8 ?
C1P C6P H6P 119.8 ?
C4P C4M H4MA 109.5 ?
C4P C4M H4MB 109.5 ?
H4MA C4M H4MB 109.5 ?
C4P C4M H4MC 109.5 ?
H4MA C4M H4MC 109.5 ?
H4MB C4M H4MC 109.5 ?
N1 C5 N4 108.42(12) ?
N1 C5 C1P 123.24(12) ?
N4 C5 C1P 128.34(12) ?
N2 C3 N4 109.25(12) ?
N2 C3 C3M 125.43(14) ?
N4 C3 C3M 125.32(14) ?
C3 C3M H3MA 109.5 ?
C3 C3M H3MB 109.5 ?
H3MA C3M H3MB 109.5 ?
C3 C3M H3MC 109.5 ?
H3MA C3M H3MC 109.5 ?
H3MB C3M H3MC 109.5 ?

loop_
_geom_bond_atom_site_label_1
_geom_bond_atom_site_label_2
_geom_bond_distance
_geom_bond_publ_flag
N1 N2 1.3859(19) y
N1 C5 1.3091(19) y
N2 C3 1.301(2) y
C3 N4 1.3600(18) ?
C3 C3M 1.481(2) ?
C3M H3MA 0.9600 ?
C3M H3MB 0.9600 ?
C3M H3MC 0.9600 ?
N4 N4A 1.4090(16) y
N4A H4AB 0.975(19) ?
N4A H4AA 0.932(19) ?
N4 C5 1.3602(16) ?
C1P C6P 1.383(2) ?
C1P C2P 1.390(2) ?
C1P C5 1.4629(19) y
C2P C3P 1.379(2) ?
C2P H2P 0.9300 ?
C3P C4P 1.381(3) ?
C3P H3P 0.9300 ?
C4P C5P 1.382(2) ?
C4P C4M 1.502(2) ?
C5P C6P 1.381(2) ?
C5P H5P 0.9300 ?
C6P H6P 0.9300 ?
C4M H4MA 0.9600 ?
C4M H4MB 0.9600 ?
C4M H4MC 0.9600 ?

loop_
_geom_hbond_atom_site_label_D
_geom_hbond_atom_site_label_H
_geom_hbond_atom_site_label_A
_geom_hbond_site_symmetry_A
_geom_hbond_distance_DH
_geom_hbond_distance_HA
_geom_hbond_distance_DA
_geom_hbond_angle_DHA
N4A H4AB N1 8_354 0.975(19) 2.072(19) 3.0269(19) 166.2(14)
N4A H4AA N2 16_767 0.932(19) 2.12(2) 3.033(2) 166.2(15)

loop_
_geom_torsion_atom_site_label_1
_geom_torsion_atom_site_label_2
_geom_torsion_atom_site_label_3
_geom_torsion_atom_site_label_4
_geom_torsion
_geom_torsion_publ_flag
C3 N2 N1 C5 0.4(2) ?
C6P C1P C2P C3P -1.2(2) ?
C5 C1P C2P C3P 174.99(14) ?
C1P C2P C3P C4P 0.5(3) ?
C2P C3P C4P C5P 0.1(2) ?
C2P C3P C4P C4M -179.38(17) ?
C3P C4P C5P C6P 0.1(2) ?
C4M C4P C5P C6P 179.57(16) ?
C4P C5P C6P C1P -0.9(3) ?
C2P C1P C6P C5P 1.3(2) ?
C5 C1P C6P C5P -174.59(14) ?
N2 N1 C5 N4 -0.5(2) ?
N2 N1 C5 C1P -179.73(14) ?
C3 N4 C5 N1 0.45(18) ?
N4A N4 C5 N1 175.27(14) ?
C3 N4 C5 C1P 179.62(15) ?
N4A N4 C5 C1P -5.6(2) y
C6P C1P C5 N1 151.09(17) y
C2P C1P C5 N1 -24.8(2) ?
C6P C1P C5 N4 -28.0(2) y
C2P C1P C5 N4 156.11(15) ?
N1 N2 C3 N4 -0.1(2) ?
N1 N2 C3 C3M 179.20(17) ?
C5 N4 C3 N2 -0.21(18) ?
N4A N4 C3 N2 -174.93(14) ?
C5 N4 C3 C3M -179.50(16) ?
N4A N4 C3 C3M 5.8(3) ?

loop_
_cod_related_entry_id
_cod_related_entry_database
_cod_related_entry_code
1 ChemSpider 21133370
